data_2213125
loop_
_publ_author_name
'Nica, Simona'
'Buchholz, Axel'
'G\"orls, Helmar'
'Plass, Winfried'

_publ_section_title
;
 Methoxyoxobis(quinolin-8-olato-\k^2^<i>N</i>,<i>O</i>)vanadium(V)
;
_journal_coeditor_code BH2094
_journal_issue 5
_journal_name_full 'Acta Crystallographica Section E'
_journal_page_first m1450
_journal_page_last m1452
_journal_paper_doi 10.1107/S1600536807016339
_journal_volume 63
_journal_year 2007
_chemical_formula_iupac '[V (C9 H6 N O)2 (C H3 O) O]'
_chemical_formula_moiety 'C19 H15 N2 O4 V'
_chemical_formula_sum 'C19 H15 N2 O4 V'
_chemical_formula_weight 386.27
_chemical_name_systematic
;
Methoxyoxobis(quinolin-8-olato-\k^2^N,O)vanadium(V)
;
_space_group_IT_number 15
_symmetry_cell_setting monoclinic
_symmetry_space_group_name_Hall '-C 2yc'
_symmetry_space_group_name_H-M 'C 1 2/c 1'
_atom_sites_solution_hydrogens geom
_atom_sites_solution_primary direct
_atom_sites_solution_secondary difmap
_audit_creation_method SHELXL97
_cell_angle_alpha 90.00
_cell_angle_beta 100.2750(10)
_cell_angle_gamma 90.00
_cell_formula_units_Z 16
_cell_length_a 48.8807(13)
_cell_length_b 9.6542(2)
_cell_length_c 14.2788(4)
_cell_measurement_reflns_used 7594
_cell_measurement_temperature 183(2)
_cell_measurement_theta_max 27.47
_cell_measurement_theta_min 1.69
_cell_volume 6630.2(3)
_computing_cell_refinement 'DENZO (Otwinowski & Minor, 1997)'
_computing_data_collection 'COLLECT (Nonius 1998)'
_computing_data_reduction DENZO
_computing_molecular_graphics 'XP (Siemens, 1990)'
_computing_publication_material XP
_computing_structure_refinement 'SHELXL97 (Sheldrick, 1997)'
_computing_structure_solution 'SHELXS97 (Sheldrick, 1997)'
_diffrn_ambient_temperature 183(2)
_diffrn_measured_fraction_theta_full 0.998
_diffrn_measured_fraction_theta_max 0.998
_diffrn_measurement_device_type 'Nonius KappaCCD area-detector'
_diffrn_measurement_method '\f and \w'
_diffrn_radiation_monochromator graphite
_diffrn_radiation_source 'fine-focus sealed tube'
_diffrn_radiation_type MoK\a
_diffrn_radiation_wavelength 0.71073
_diffrn_reflns_av_R_equivalents 0.0492
_diffrn_reflns_av_sigmaI/netI 0.0530
_diffrn_reflns_limit_h_max 63
_diffrn_reflns_limit_h_min -60
_diffrn_reflns_limit_k_max 12
_diffrn_reflns_limit_k_min -12
_diffrn_reflns_limit_l_max 18
_diffrn_reflns_limit_l_min -16
_diffrn_reflns_number 23067
_diffrn_reflns_theta_full 27.47
_diffrn_reflns_theta_max 27.47
_diffrn_reflns_theta_min 1.69
_diffrn_standards_decay_% 0
_diffrn_standards_interval_count 0
_diffrn_standards_interval_time 0
_diffrn_standards_number 0
_exptl_absorpt_coefficient_mu 0.627
_exptl_absorpt_correction_type none
_exptl_crystal_colour 'dark purple'
_exptl_crystal_density_diffrn 1.548
_exptl_crystal_density_method 'not measured'
_exptl_crystal_description prism
_exptl_crystal_F_000 3168
_exptl_crystal_size_max 0.03
_exptl_crystal_size_mid 0.03
_exptl_crystal_size_min 0.02
_refine_diff_density_max 0.414
_refine_diff_density_min -0.471
_refine_ls_extinction_method none
_refine_ls_goodness_of_fit_ref 1.061
_refine_ls_hydrogen_treatment constr
_refine_ls_matrix_type full
_refine_ls_number_parameters 471
_refine_ls_number_reflns 7592
_refine_ls_number_restraints 0
_refine_ls_restrained_S_all 1.061
_refine_ls_R_factor_all 0.0790
_refine_ls_R_factor_gt 0.0481
_refine_ls_shift/su_max 0.001
_refine_ls_shift/su_mean 0.000
_refine_ls_structure_factor_coef Fsqd
_refine_ls_weighting_details 'calc w = 1/[\s^2^(Fo^2^)+(0.0441P)^2^+9.6255P] where P=(Fo^2^+2Fc^2^)/3'
_refine_ls_weighting_scheme calc
_refine_ls_wR_factor_gt 0.1045
_refine_ls_wR_factor_ref 0.1156
_reflns_number_gt 5539
_reflns_number_total 7592
_reflns_threshold_expression I>2\s(I)
_cod_data_source_file bh2094.cif
_cod_data_source_block I
_cod_original_sg_symbol_H-M 'C 2/c'
_cod_database_code 2213125
_cod_database_fobs_code 2213125

loop_
_symmetry_equiv_pos_as_xyz
'x, y, z'
'-x, y, -z+1/2'
'x+1/2, y+1/2, z'
'-x+1/2, y+1/2, -z+1/2'
'-x, -y, -z'
'x, -y, z-1/2'
'-x+1/2, -y+1/2, -z'
'x+1/2, -y+1/2, z-1/2'

loop_
_atom_site_type_symbol
_atom_site_label
_atom_site_fract_x
_atom_site_fract_y
_atom_site_fract_z
_atom_site_U_iso_or_equiv
_atom_site_adp_type
_atom_site_calc_flag
_atom_site_refinement_flags
_atom_site_occupancy
V V1 0.177903(9) 0.06909(4) 0.14481(3) 0.02604(12) Uani d . 1
O O11 0.18176(4) -0.04736(17) 0.03891(13) 0.0308(4) Uani d . 1
O O12 0.18129(4) 0.23869(17) 0.21327(12) 0.0291(4) Uani d . 1
O O13 0.18964(4) -0.02977(17) 0.23264(13) 0.0332(4) Uani d . 1
O O14 0.14160(3) 0.03352(17) 0.12937(13) 0.0309(4) Uani d . 1
N N11 0.21974(4) 0.1219(2) 0.11912(15) 0.0268(5) Uani d . 1
N N12 0.16475(4) 0.23333(19) 0.02878(14) 0.0240(4) Uani d . 1
C C11 0.20603(5) -0.0542(3) 0.00846(18) 0.0295(6) Uani d . 1
C C12 0.21161(6) -0.1395(3) -0.0632(2) 0.0408(7) Uani d . 1
H H2AB 0.1977 -0.1997 -0.0954 0.049 Uiso calc R 1
C C13 0.23813(7) -0.1366(4) -0.0883(2) 0.0506(8) Uani d . 1
H H3AA 0.2418 -0.1967 -0.1373 0.061 Uiso calc R 1
C C14 0.25878(7) -0.0511(3) -0.0454(2) 0.0480(8) Uani d . 1
H H4AA 0.2765 -0.0531 -0.0641 0.058 Uiso calc R 1
C C15 0.25392(5) 0.0403(3) 0.0266(2) 0.0357(6) Uani d . 1
C C16 0.27273(5) 0.1382(3) 0.0744(2) 0.0422(7) Uani d . 1
H H6AA 0.2910 0.1441 0.0607 0.051 Uiso calc R 1
C C17 0.26486(6) 0.2246(3) 0.1401(2) 0.0406(7) Uani d . 1
H H7AA 0.2775 0.2916 0.1717 0.049 Uiso calc R 1
C C18 0.23801(5) 0.2140(3) 0.16068(19) 0.0335(6) Uani d . 1
H H8AA 0.2327 0.2752 0.2063 0.040 Uiso calc R 1
C C19 0.22734(5) 0.0362(3) 0.05217(18) 0.0285(5) Uani d . 1
C C110 0.17730(5) 0.3618(2) 0.16882(17) 0.0257(5) Uani d . 1
C C111 0.18267(5) 0.4872(3) 0.21470(19) 0.0311(6) Uani d . 1
H H11A 0.1902 0.4899 0.2808 0.037 Uiso calc R 1
C C112 0.17692(5) 0.6112(3) 0.1627(2) 0.0332(6) Uani d . 1
H H12A 0.1807 0.6969 0.1951 0.040 Uiso calc R 1
C C113 0.16609(5) 0.6132(3) 0.06760(19) 0.0302(6) Uani d . 1
H H13B 0.1620 0.6987 0.0352 0.036 Uiso calc R 1
C C114 0.16102(5) 0.4856(2) 0.01783(18) 0.0256(5) Uani d . 1
C C115 0.15043(5) 0.4714(3) -0.08065(18) 0.0281(5) Uani d . 1
H H15A 0.1453 0.5512 -0.1187 0.034 Uiso calc R 1
C C116 0.14757(5) 0.3425(3) -0.12079(18) 0.0291(5) Uani d . 1
H H16A 0.1404 0.3325 -0.1868 0.035 Uiso calc R 1
C C117 0.15527(5) 0.2249(3) -0.06423(18) 0.0275(5) Uani d . 1
H H17B 0.1536 0.1362 -0.0935 0.033 Uiso calc R 1
C C118 0.16736(5) 0.3617(2) 0.06943(17) 0.0232(5) Uani d . 1
C C119 0.12918(6) -0.0854(3) 0.1614(2) 0.0404(7) Uani d . 1
H H19A 0.1276 -0.1578 0.1126 0.061 Uiso calc R 1
H H19B 0.1106 -0.0619 0.1734 0.061 Uiso calc R 1
H H19C 0.1407 -0.1191 0.2203 0.061 Uiso calc R 1
V V2 0.073691(9) 0.27558(4) 0.38668(3) 0.02928(12) Uani d . 1
O O21 0.07362(3) 0.15710(17) 0.49537(13) 0.0300(4) Uani d . 1
O O22 0.06649(4) 0.44205(18) 0.31534(13) 0.0337(4) Uani d . 1
O O23 0.06190(4) 0.17334(19) 0.30042(13) 0.0381(5) Uani d . 1
O O24 0.11001(4) 0.25629(17) 0.39463(13) 0.0321(4) Uani d . 1
N N21 0.03208(4) 0.3094(2) 0.42206(16) 0.0344(5) Uani d . 1
N N22 0.08561(4) 0.4463(2) 0.49853(15) 0.0255(4) Uani d . 1
C C21 0.05067(5) 0.1410(3) 0.53294(19) 0.0309(6) Uani d . 1
C C22 0.04790(6) 0.0502(3) 0.6054(2) 0.0387(7) Uani d . 1
H H2BA 0.0630 -0.0075 0.6322 0.046 Uiso calc R 1
C C23 0.02268(7) 0.0431(3) 0.6396(2) 0.0498(8) Uani d . 1
H H3BA 0.0210 -0.0198 0.6895 0.060 Uiso calc R 1
C C24 0.00077(7) 0.1233(4) 0.6033(2) 0.0523(8) Uani d . 1
H H4BA -0.0159 0.1169 0.6287 0.063 Uiso calc R 1
C C25 0.00217(6) 0.2173(3) 0.5277(2) 0.0434(7) Uani d . 1
C C26 -0.01922(7) 0.2999(4) 0.4798(3) 0.0586(9) Uani d . 1
H H6BA -0.0369 0.2980 0.4983 0.070 Uiso calc R 1
C C27 -0.01506(7) 0.3833(4) 0.4067(3) 0.0644(10) Uani d . 1
H H7BA -0.0299 0.4383 0.3741 0.077 Uiso calc R 1
C C28 0.01141(6) 0.3879(3) 0.3793(2) 0.0502(8) Uani d . 1
H H8BA 0.0143 0.4483 0.3295 0.060 Uiso calc R 1
C C29 0.02768(5) 0.2249(3) 0.49427(19) 0.0325(6) Uani d . 1
C C210 0.07246(5) 0.5676(3) 0.35519(19) 0.0292(6) Uani d . 1
C C211 0.06810(6) 0.6896(3) 0.3058(2) 0.0355(6) Uani d . 1
H H11B 0.0601 0.6890 0.2401 0.043 Uiso calc R 1
C C212 0.07562(6) 0.8165(3) 0.3531(2) 0.0386(7) Uani d . 1
H H12B 0.0727 0.9004 0.3180 0.046 Uiso calc R 1
C C213 0.08703(5) 0.8221(3) 0.4483(2) 0.0355(6) Uani d . 1
H H13A 0.0923 0.9086 0.4778 0.043 Uiso calc R 1
C C214 0.09096(5) 0.6980(2) 0.5020(2) 0.0294(6) Uani d . 1
C C215 0.10108(5) 0.6889(3) 0.60064(19) 0.0317(6) Uani d . 1
H H15B 0.1066 0.7704 0.6363 0.038 Uiso calc R 1
C C216 0.10290(5) 0.5634(3) 0.64497(19) 0.0324(6) Uani d . 1
H H16B 0.1094 0.5572 0.7116 0.039 Uiso calc R 1
C C217 0.09507(5) 0.4432(3) 0.59150(18) 0.0291(6) Uani d . 1
H H17A 0.0966 0.3563 0.6232 0.035 Uiso calc R 1
C C218 0.08343(5) 0.5717(2) 0.45433(18) 0.0256(5) Uani d . 1
C C219 0.12488(6) 0.1520(3) 0.3562(2) 0.0485(8) Uani d . 1
H H19D 0.1350 0.0951 0.4078 0.073 Uiso calc R 1
H H19E 0.1381 0.1947 0.3207 0.073 Uiso calc R 1
H H19F 0.1119 0.0935 0.3132 0.073 Uiso calc R 1

loop_
_atom_site_aniso_label
_atom_site_aniso_U_11
_atom_site_aniso_U_22
_atom_site_aniso_U_33
_atom_site_aniso_U_12
_atom_site_aniso_U_13
_atom_site_aniso_U_23
V1 0.0242(2) 0.0208(2) 0.0334(2) 0.00001(16) 0.00590(18) 0.00228(18)
O11 0.0264(9) 0.0237(9) 0.0409(11) -0.0018(7) 0.0025(8) -0.0055(8)
O12 0.0356(10) 0.0247(9) 0.0273(9) 0.0011(7) 0.0063(8) 0.0004(7)
O13 0.0338(10) 0.0267(9) 0.0378(11) 0.0019(7) 0.0027(8) 0.0063(8)
O14 0.0258(9) 0.0244(9) 0.0421(11) -0.0008(7) 0.0056(8) 0.0074(8)
N11 0.0231(11) 0.0264(11) 0.0296(11) 0.0004(8) 0.0009(9) 0.0045(9)
N12 0.0220(10) 0.0205(10) 0.0305(11) -0.0016(8) 0.0073(8) -0.0015(8)
C11 0.0321(14) 0.0261(13) 0.0300(13) 0.0064(10) 0.0045(11) 0.0028(11)
C12 0.0479(18) 0.0361(16) 0.0371(16) 0.0085(13) 0.0039(13) -0.0022(13)
C13 0.063(2) 0.055(2) 0.0376(17) 0.0225(17) 0.0185(15) -0.0004(15)
C14 0.0445(18) 0.057(2) 0.0476(18) 0.0176(15) 0.0225(15) 0.0124(16)
C15 0.0264(14) 0.0412(16) 0.0397(16) 0.0105(11) 0.0068(12) 0.0155(12)
C16 0.0198(13) 0.0503(18) 0.0556(19) 0.0021(12) 0.0047(13) 0.0241(15)
C17 0.0270(14) 0.0407(16) 0.0488(18) -0.0066(12) -0.0079(13) 0.0133(14)
C18 0.0292(14) 0.0309(14) 0.0370(15) -0.0051(11) -0.0029(11) 0.0043(12)
C19 0.0266(13) 0.0279(13) 0.0302(14) 0.0054(10) 0.0033(10) 0.0070(11)
C110 0.0235(12) 0.0243(12) 0.0309(13) 0.0011(9) 0.0087(10) -0.0011(10)
C111 0.0315(14) 0.0315(14) 0.0309(14) -0.0004(11) 0.0069(11) -0.0077(11)
C112 0.0353(15) 0.0203(12) 0.0453(17) -0.0015(10) 0.0110(13) -0.0103(11)
C113 0.0325(14) 0.0193(12) 0.0409(16) 0.0029(10) 0.0118(12) 0.0016(11)
C114 0.0205(12) 0.0238(12) 0.0340(14) 0.0026(9) 0.0095(10) 0.0008(10)
C115 0.0259(13) 0.0259(13) 0.0333(14) 0.0048(10) 0.0078(11) 0.0076(11)
C116 0.0268(13) 0.0314(14) 0.0287(13) -0.0003(10) 0.0045(10) 0.0006(11)
C117 0.0263(13) 0.0236(12) 0.0327(14) -0.0036(10) 0.0056(11) -0.0021(11)
C118 0.0209(12) 0.0209(12) 0.0291(13) -0.0006(9) 0.0085(10) -0.0005(10)
C119 0.0368(16) 0.0319(15) 0.0534(19) -0.0058(12) 0.0102(14) 0.0077(13)
V2 0.0297(2) 0.0228(2) 0.0370(3) -0.00047(17) 0.01062(19) -0.00447(19)
O21 0.0239(9) 0.0244(9) 0.0428(10) -0.0009(7) 0.0091(8) 0.0009(8)
O22 0.0414(11) 0.0277(9) 0.0324(10) 0.0006(8) 0.0075(8) -0.0030(8)
O23 0.0408(11) 0.0308(10) 0.0422(11) -0.0028(8) 0.0055(9) -0.0082(8)
O24 0.0280(9) 0.0255(9) 0.0456(11) -0.0008(7) 0.0139(8) -0.0070(8)
N21 0.0252(11) 0.0336(12) 0.0427(13) 0.0048(9) 0.0019(10) -0.0036(10)
N22 0.0213(10) 0.0238(11) 0.0328(12) 0.0008(8) 0.0088(9) -0.0003(9)
C21 0.0263(13) 0.0303(14) 0.0361(15) -0.0060(10) 0.0053(11) -0.0068(11)
C22 0.0354(15) 0.0417(16) 0.0388(16) -0.0075(12) 0.0057(12) 0.0003(13)
C23 0.0470(19) 0.059(2) 0.0445(18) -0.0113(15) 0.0112(15) 0.0048(15)
C24 0.0453(19) 0.064(2) 0.054(2) -0.0121(16) 0.0269(16) -0.0049(17)
C25 0.0257(14) 0.0493(18) 0.0565(19) 0.0000(12) 0.0108(13) -0.0091(15)
C26 0.0302(17) 0.070(2) 0.078(3) 0.0051(15) 0.0174(17) 0.002(2)
C27 0.0279(17) 0.070(2) 0.092(3) 0.0201(16) 0.0019(17) 0.009(2)
C28 0.0361(17) 0.0529(19) 0.060(2) 0.0083(14) 0.0045(15) 0.0080(16)
C29 0.0284(14) 0.0329(14) 0.0372(15) -0.0042(11) 0.0087(11) -0.0063(12)
C210 0.0286(13) 0.0265(13) 0.0343(14) 0.0027(10) 0.0103(11) 0.0008(11)
C211 0.0348(15) 0.0331(15) 0.0390(16) 0.0048(11) 0.0074(12) 0.0031(12)
C212 0.0339(15) 0.0271(14) 0.0577(19) 0.0039(11) 0.0160(13) 0.0105(13)
C213 0.0290(14) 0.0233(13) 0.0568(19) 0.0008(10) 0.0148(13) -0.0036(12)
C214 0.0222(12) 0.0240(13) 0.0449(16) -0.0010(9) 0.0138(11) -0.0036(11)
C215 0.0245(13) 0.0313(14) 0.0408(15) -0.0039(10) 0.0098(11) -0.0128(12)
C216 0.0266(13) 0.0396(15) 0.0313(14) -0.0032(11) 0.0062(11) -0.0064(12)
C217 0.0272(13) 0.0282(13) 0.0332(14) 0.0001(10) 0.0092(11) 0.0008(11)
C218 0.0200(12) 0.0244(12) 0.0344(14) 0.0005(9) 0.0100(10) -0.0039(11)
C219 0.0451(18) 0.0411(17) 0.062(2) 0.0076(14) 0.0168(15) -0.0104(15)

loop_
_atom_type_symbol
_atom_type_description
_atom_type_scat_dispersion_real
_atom_type_scat_dispersion_imag
_atom_type_scat_source
C C 0.0033 0.0016 'International Tables Vol C Tables 4.2.6.8 and 6.1.1.4'
H H 0.0000 0.0000 'International Tables Vol C Tables 4.2.6.8 and 6.1.1.4'
N N 0.0061 0.0033 'International Tables Vol C Tables 4.2.6.8 and 6.1.1.4'
O O 0.0106 0.0060 'International Tables Vol C Tables 4.2.6.8 and 6.1.1.4'
V V 0.3005 0.5294 'International Tables Vol C Tables 4.2.6.8 and 6.1.1.4'

loop_
_geom_angle_atom_site_label_1
_geom_angle_atom_site_label_2
_geom_angle_atom_site_label_3
_geom_angle
_geom_angle_publ_flag
O13 V1 O14 101.08(9) y
O13 V1 O12 97.17(8) y
O14 V1 O12 102.91(8) y
O13 V1 O11 101.32(8) y
O14 V1 O11 91.45(8) y
O12 V1 O11 153.93(8) y
O13 V1 N11 93.15(8) y
O14 V1 N11 163.40(8) y
O12 V1 N11 83.54(8) y
O11 V1 N11 77.28(8) y
O13 V1 N12 172.49(8) y
O14 V1 N12 84.24(7) y
O12 V1 N12 76.35(7) y
O11 V1 N12 83.71(7) y
N11 V1 N12 82.46(7) y
C11 O11 V1 120.20(15) ?
C110 O12 V1 121.80(15) ?
C119 O14 V1 126.36(16) ?
C18 N11 C19 118.3(2) ?
C18 N11 V1 130.85(19) ?
C19 N11 V1 110.68(16) ?
C117 N12 C118 118.1(2) ?
C117 N12 V1 132.87(16) ?
C118 N12 V1 109.06(15) ?
O11 C11 C12 125.2(2) ?
O11 C11 C19 116.9(2) ?
C12 C11 C19 117.9(3) ?
C11 C12 C13 119.4(3) ?
C11 C12 H2AB 120.3 ?
C13 C12 H2AB 120.3 ?
C14 C13 C12 122.7(3) ?
C14 C13 H3AA 118.6 ?
C12 C13 H3AA 118.6 ?
C13 C14 C15 120.1(3) ?
C13 C14 H4AA 120.0 ?
C15 C14 H4AA 120.0 ?
C16 C15 C14 126.5(3) ?
C16 C15 C19 116.5(3) ?
C14 C15 C19 117.0(3) ?
C17 C16 C15 120.3(3) ?
C17 C16 H6AA 119.8 ?
C15 C16 H6AA 119.8 ?
C16 C17 C18 119.4(3) ?
C16 C17 H7AA 120.3 ?
C18 C17 H7AA 120.3 ?
N11 C18 C17 122.6(3) ?
N11 C18 H8AA 118.7 ?
C17 C18 H8AA 118.7 ?
N11 C19 C15 122.8(2) ?
N11 C19 C11 114.3(2) ?
C15 C19 C11 122.8(2) ?
O12 C110 C111 123.5(2) ?
O12 C110 C118 117.9(2) ?
C111 C110 C118 118.6(2) ?
C110 C111 C112 119.5(2) ?
C110 C111 H11A 120.3 ?
C112 C111 H11A 120.3 ?
C113 C112 C111 122.7(2) ?
C113 C112 H12A 118.7 ?
C111 C112 H12A 118.7 ?
C112 C113 C114 119.1(2) ?
C112 C113 H13B 120.4 ?
C114 C113 H13B 120.4 ?
C118 C114 C115 116.4(2) ?
C118 C114 C113 118.1(2) ?
C115 C114 C113 125.5(2) ?
C116 C115 C114 119.8(2) ?
C116 C115 H15A 120.1 ?
C114 C115 H15A 120.1 ?
C115 C116 C117 119.9(2) ?
C115 C116 H16A 120.1 ?
C117 C116 H16A 120.1 ?
N12 C117 C116 122.3(2) ?
N12 C117 H17B 118.8 ?
C116 C117 H17B 118.8 ?
N12 C118 C114 123.6(2) ?
N12 C118 C110 114.6(2) ?
C114 C118 C110 121.8(2) ?
O14 C119 H19A 109.5 ?
O14 C119 H19B 109.5 ?
H19A C119 H19B 109.5 ?
O14 C119 H19C 109.5 ?
H19A C119 H19C 109.5 ?
H19B C119 H19C 109.5 ?
O23 V2 O24 101.74(9) y
O23 V2 O22 95.85(9) y
O24 V2 O22 102.20(8) y
O23 V2 O21 101.60(9) y
O24 V2 O21 91.82(8) y
O22 V2 O21 154.90(8) y
O23 V2 N21 92.72(9) y
O24 V2 N21 163.14(9) y
O22 V2 N21 84.68(8) y
O21 V2 N21 76.67(8) y
O23 V2 N22 171.10(9) y
O24 V2 N22 84.47(7) y
O22 V2 N22 76.46(7) y
O21 V2 N22 84.41(7) y
N21 V2 N22 82.21(8) y
C21 O21 V2 120.95(16) ?
C210 O22 V2 121.87(16) ?
C219 O24 V2 129.19(18) ?
C28 N21 C29 118.8(3) ?
C28 N21 V2 129.7(2) ?
C29 N21 V2 111.17(16) ?
C217 N22 C218 117.9(2) ?
C217 N22 V2 132.87(17) ?
C218 N22 V2 109.08(16) ?
O21 C21 C22 125.2(2) ?
O21 C21 C29 116.2(2) ?
C22 C21 C29 118.6(2) ?
C21 C22 C23 120.0(3) ?
C21 C22 H2BA 120.0 ?
C23 C22 H2BA 120.0 ?
C24 C23 C22 121.6(3) ?
C24 C23 H3BA 119.2 ?
C22 C23 H3BA 119.2 ?
C23 C24 C25 121.0(3) ?
C23 C24 H4BA 119.5 ?
C25 C24 H4BA 119.5 ?
C26 C25 C29 115.7(3) ?
C26 C25 C24 127.2(3) ?
C29 C25 C24 117.0(3) ?
C27 C26 C25 120.9(3) ?
C27 C26 H6BA 119.6 ?
C25 C26 H6BA 119.6 ?
C26 C27 C28 119.9(3) ?
C26 C27 H7BA 120.0 ?
C28 C27 H7BA 120.0 ?
N21 C28 C27 121.0(3) ?
N21 C28 H8BA 119.5 ?
C27 C28 H8BA 119.5 ?
N21 C29 C25 123.7(3) ?
N21 C29 C21 114.6(2) ?
C25 C29 C21 121.7(3) ?
O22 C210 C211 123.6(2) ?
O22 C210 C218 117.4(2) ?
C211 C210 C218 119.0(2) ?
C210 C211 C212 119.7(3) ?
C210 C211 H11B 120.2 ?
C212 C211 H11B 120.2 ?
C213 C212 C211 122.1(3) ?
C213 C212 H12B 119.0 ?
C211 C212 H12B 119.0 ?
C212 C213 C214 119.6(2) ?
C212 C213 H13A 120.2 ?
C214 C213 H13A 120.2 ?
C215 C214 C218 116.3(2) ?
C215 C214 C213 125.6(2) ?
C218 C214 C213 118.0(2) ?
C216 C215 C214 120.1(2) ?
C216 C215 H15B 120.0 ?
C214 C215 H15B 120.0 ?
C215 C216 C217 119.6(2) ?
C215 C216 H16B 120.2 ?
C217 C216 H16B 120.2 ?
N22 C217 C216 122.6(2) ?
N22 C217 H17A 118.7 ?
C216 C217 H17A 118.7 ?
N22 C218 C214 123.5(2) ?
N22 C218 C210 114.9(2) ?
C214 C218 C210 121.6(2) ?
O24 C219 H19D 109.5 ?
O24 C219 H19E 109.5 ?
H19D C219 H19E 109.5 ?
O24 C219 H19F 109.5 ?
H19D C219 H19F 109.5 ?
H19E C219 H19F 109.5 ?

loop_
_geom_bond_atom_site_label_1
_geom_bond_atom_site_label_2
_geom_bond_distance
_geom_bond_publ_flag
V1 O13 1.5989(17) y
V1 O14 1.7819(17) y
V1 O12 1.8989(17) y
V1 O11 1.9204(18) y
V1 N11 2.201(2) y
V1 N12 2.301(2) y
O11 C11 1.336(3) ?
O12 C110 1.345(3) ?
O14 C119 1.413(3) ?
N11 C18 1.323(3) ?
N11 C19 1.365(3) ?
N12 C117 1.329(3) ?
N12 C118 1.365(3) ?
C11 C12 1.378(4) ?
C11 C19 1.416(4) ?
C12 C13 1.406(4) ?
C12 H2AB 0.9500 ?
C13 C14 1.362(5) ?
C13 H3AA 0.9500 ?
C14 C15 1.407(4) ?
C14 H4AA 0.9500 ?
C15 C16 1.407(4) ?
C15 C19 1.411(4) ?
C16 C17 1.361(4) ?
C16 H6AA 0.9500 ?
C17 C18 1.398(4) ?
C17 H7AA 0.9500 ?
C18 H8AA 0.9500 ?
C110 C111 1.379(3) ?
C110 C118 1.416(3) ?
C111 C112 1.411(4) ?
C111 H11A 0.9500 ?
C112 C113 1.367(4) ?
C112 H12A 0.9500 ?
C113 C114 1.422(3) ?
C113 H13B 0.9500 ?
C114 C118 1.410(3) ?
C114 C115 1.416(3) ?
C115 C116 1.366(3) ?
C115 H15A 0.9500 ?
C116 C117 1.406(3) ?
C116 H16A 0.9500 ?
C117 H17B 0.9500 ?
C119 H19A 0.9800 ?
C119 H19B 0.9800 ?
C119 H19C 0.9800 ?
V2 O23 1.6031(18) y
V2 O24 1.7683(17) y
V2 O22 1.9017(18) y
V2 O21 1.9284(18) y
V2 N21 2.206(2) y
V2 N22 2.296(2) y
O21 C21 1.336(3) ?
O22 C210 1.348(3) ?
O24 C219 1.410(3) ?
N21 C28 1.322(4) ?
N21 C29 1.362(4) ?
N22 C217 1.326(3) ?
N22 C218 1.361(3) ?
C21 C22 1.381(4) ?
C21 C29 1.415(4) ?
C22 C23 1.406(4) ?
C22 H2BA 0.9500 ?
C23 C24 1.348(5) ?
C23 H3BA 0.9500 ?
C24 C25 1.422(4) ?
C24 H4BA 0.9500 ?
C25 C26 1.394(4) ?
C25 C29 1.414(4) ?
C26 C27 1.361(5) ?
C26 H6BA 0.9500 ?
C27 C28 1.418(5) ?
C27 H7BA 0.9500 ?
C28 H8BA 0.9500 ?
C210 C211 1.370(4) ?
C210 C218 1.422(4) ?
C211 C212 1.416(4) ?
C211 H11B 0.9500 ?
C212 C213 1.374(4) ?
C212 H12B 0.9500 ?
C213 C214 1.418(4) ?
C213 H13A 0.9500 ?
C214 C215 1.410(4) ?
C214 C218 1.412(3) ?
C215 C216 1.363(4) ?
C215 H15B 0.9500 ?
C216 C217 1.404(3) ?
C216 H16B 0.9500 ?
C217 H17A 0.9500 ?
C219 H19D 0.9800 ?
C219 H19E 0.9800 ?
C219 H19F 0.9800 ?
